data_7111748
loop_
_publ_author_name
'Naseri, Vesal'
'Less, Robert J.'
'Mulvey, Robert E.'
'McPartlin, Mary'
'Wright, Dominic S.'

_publ_section_title
;
 Stoichiometric and catalytic Sn-mediated dehydrocoupling of primary
 phosphines
;
_journal_issue 27
_journal_name_full 'Chemical Communications'
_journal_page_first 5000
_journal_page_last 5002
_journal_paper_doi 10.1039/c0cc00827c
_journal_volume 46
_journal_year 2010
_chemical_formula_moiety 'C40 H36 Fe4 P4'
_chemical_formula_sum 'C40 H36 Fe4 P4'
_chemical_formula_weight 863.97
_chemical_name_systematic
;
?
;
_space_group_IT_number 81
_symmetry_cell_setting tetragonal
_symmetry_space_group_name_Hall 'P -4'
_symmetry_space_group_name_H-M 'P -4'
_atom_sites_solution_hydrogens geom
_atom_sites_solution_primary direct
_atom_sites_solution_secondary difmap
_audit_creation_method SHELXL-97
_cell_angle_alpha 90.00
_cell_angle_beta 90.00
_cell_angle_gamma 90.00
_cell_formula_units_Z 1
_cell_length_a 11.6520(16)
_cell_length_b 11.6520(16)
_cell_length_c 6.2473(12)
_cell_measurement_reflns_used 12296
_cell_measurement_temperature 153(2)
_cell_measurement_theta_max 29.13
_cell_measurement_theta_min 1.00
_cell_volume 848.2(2)
_computing_cell_refinement 'HKL Scalepack (Otwinowski & Minor 1997)'
_computing_data_collection 'Collect (Nonius B.V. 1998)'
_computing_data_reduction
;
HKL Denzo and Scalepack (Otwinowski & Minor 1997)
;
_computing_publication_material 'SHELXL-97 (Sheldrick 1997)'
_computing_structure_refinement 'SHELXL-97 (Sheldrick 1997)'
_computing_structure_solution 'SIR-92 (Altomare et al. 1994)'
_diffrn_ambient_temperature 153(2)
_diffrn_measured_fraction_theta_full 0.995
_diffrn_measured_fraction_theta_max 0.995
_diffrn_measurement_device_type 'Nonius Kappa CCD'
_diffrn_measurement_method 'Thin slice \w and \f scans'
_diffrn_radiation_source 'fine-focus sealed tube'
_diffrn_radiation_type MoK\a
_diffrn_radiation_wavelength 0.71073
_diffrn_reflns_av_R_equivalents 0.0529
_diffrn_reflns_av_sigmaI/netI 0.0256
_diffrn_reflns_limit_h_max 13
_diffrn_reflns_limit_h_min -13
_diffrn_reflns_limit_k_max 13
_diffrn_reflns_limit_k_min -13
_diffrn_reflns_limit_l_max 7
_diffrn_reflns_limit_l_min -7
_diffrn_reflns_number 11580
_diffrn_reflns_theta_full 24.99
_diffrn_reflns_theta_max 24.99
_diffrn_reflns_theta_min 3.70
_diffrn_standards_number 0
_exptl_absorpt_coefficient_mu 1.896
_exptl_absorpt_correction_T_max 0.934
_exptl_absorpt_correction_T_min 0.742
_exptl_absorpt_correction_type multi-scan
_exptl_absorpt_process_details
;
multi-scan from symmetry-related measurements
Sortav (Blessing 1995)
;
_exptl_crystal_colour dark-red
_exptl_crystal_density_diffrn 1.691
_exptl_crystal_density_method 'not measured'
_exptl_crystal_description block
_exptl_crystal_F_000 440
_exptl_crystal_size_max 0.25
_exptl_crystal_size_mid 0.15
_exptl_crystal_size_min 0.15
_refine_diff_density_max 0.583
_refine_diff_density_min -0.315
_refine_diff_density_rms 0.086
_refine_ls_abs_structure_details 'Flack H D (1983), Acta Cryst. A39, 876-881'
_refine_ls_abs_structure_Flack 0.48(7)
_refine_ls_extinction_method none
_refine_ls_goodness_of_fit_ref 1.092
_refine_ls_hydrogen_treatment constr
_refine_ls_matrix_type full
_refine_ls_number_parameters 119
_refine_ls_number_reflns 1499
_refine_ls_number_restraints 0
_refine_ls_restrained_S_all 1.092
_refine_ls_R_factor_all 0.0421
_refine_ls_R_factor_gt 0.0412
_refine_ls_shift/su_max 0.001
_refine_ls_shift/su_mean 0.000
_refine_ls_structure_factor_coef Fsqd
_refine_ls_weighting_details 'calc w=1/[\s^2^(Fo^2^)+(0.0603P)^2^+1.3579P] where P=(Fo^2^+2Fc^2^)/3'
_refine_ls_weighting_scheme calc
_refine_ls_wR_factor_gt 0.1065
_refine_ls_wR_factor_ref 0.1077
_reflns_number_gt 1478
_reflns_number_total 1499
_reflns_threshold_expression >2sigma(I)
_cod_data_source_file C0CC00827Csup1.cif
_cod_data_source_block dw0944
_cod_depositor_comments
;
The following automatic conversions were performed:

'_symmetry_cell_setting' value 'Tetragonal' changed to 'tetragonal'
according to /home/saulius/struct/CIF-dictionaries/cif_core.dic
dictionary named 'cif_core.dic' version 2.4.2 from 2011-04-26.

Automatic conversion script
Id: cif_fix_values 1891 2012-01-12 08:04:46Z andrius 
;
_cod_original_sg_symbol_Hall P-4
_cod_original_sg_symbol_H-M P-4
_cod_database_code 7111748

loop_
_symmetry_equiv_pos_as_xyz
'x, y, z'
'-x, -y, z'
'y, -x, -z'
'-y, x, -z'

loop_
_atom_site_label
_atom_site_type_symbol
_atom_site_fract_x
_atom_site_fract_y
_atom_site_fract_z
_atom_site_U_iso_or_equiv
_atom_site_adp_type
_atom_site_occupancy
_atom_site_symmetry_multiplicity
_atom_site_calc_flag
_atom_site_refinement_flags
_atom_site_disorder_assembly
_atom_site_disorder_group
Fe1 Fe 0.23260(7) 0.28199(8) -0.23737(19) 0.0335(3) Uani 1 1 d . A .
P1 P 0.0412(3) 0.1218(2) 0.0559(4) 0.0234(6) Uani 0.70 1 d P A 1
P2 P 0.0403(6) 0.1224(6) -0.5542(12) 0.0346(15) Uani 0.30 1 d P A 2
C11 C 0.0793(9) 0.2174(10) -0.1540(15) 0.045(2) Uani 1 1 d . . .
H11 H 0.0714 0.1606 -0.0459 0.054 Uiso 0.30 1 calc PR A 2
C12 C 0.0928(10) 0.2050(12) -0.3689(15) 0.058(3) Uani 1 1 d . A .
H12 H 0.0830 0.1338 -0.4409 0.070 Uiso 0.70 1 calc PR B 1
C13 C 0.1228(7) 0.3084(9) -0.4759(17) 0.055(2) Uani 1 1 d . . .
H13 H 0.1479 0.3166 -0.6197 0.066 Uiso 1 1 calc R A .
C14 C 0.1077(9) 0.3940(10) -0.3273(14) 0.055(3) Uani 1 1 d . A .
H14 H 0.1153 0.4739 -0.3539 0.066 Uiso 1 1 calc R . .
C15 C 0.0801(8) 0.3455(10) -0.1350(17) 0.055(3) Uani 1 1 d . A .
H15 H 0.0638 0.3870 -0.0076 0.066 Uiso 1 1 calc R . .
C21 C 0.3462(7) 0.2088(8) -0.0173(18) 0.056(3) Uani 1 1 d . . .
H21 H 0.3281 0.1581 0.0969 0.067 Uiso 1 1 calc R A .
C22 C 0.3512(7) 0.3336(7) -0.0016(17) 0.0429(19) Uani 1 1 d . A .
H22 H 0.3367 0.3798 0.1207 0.051 Uiso 1 1 calc R . .
C23 C 0.3839(7) 0.3718(7) -0.218(2) 0.057(3) Uani 1 1 d . . .
H23 H 0.3965 0.4488 -0.2626 0.069 Uiso 1 1 calc R A .
C24 C 0.3931(8) 0.2736(11) -0.3474(17) 0.065(3) Uani 1 1 d . A .
H24 H 0.4110 0.2739 -0.4958 0.078 Uiso 1 1 calc R . .
C25 C 0.3721(6) 0.1755(6) -0.2257(16) 0.0429(18) Uani 1 1 d . A .
H25 H 0.3749 0.0987 -0.2766 0.052 Uiso 1 1 calc R . .

loop_
_atom_site_aniso_label
_atom_site_aniso_U_11
_atom_site_aniso_U_22
_atom_site_aniso_U_33
_atom_site_aniso_U_23
_atom_site_aniso_U_13
_atom_site_aniso_U_12
Fe1 0.0231(4) 0.0274(4) 0.0501(5) 0.0032(6) 0.0011(6) -0.0010(4)
P1 0.0294(16) 0.0265(13) 0.0142(10) -0.0019(11) -0.0002(10) -0.0019(14)
P2 0.025(4) 0.016(3) 0.064(4) -0.004(3) 0.003(3) -0.002(3)
C11 0.050(5) 0.041(5) 0.044(4) -0.004(4) 0.007(4) -0.028(5)
C12 0.060(7) 0.075(8) 0.041(4) 0.022(5) -0.019(4) -0.037(7)
C13 0.033(4) 0.069(6) 0.063(6) 0.026(5) -0.015(4) -0.023(4)
C14 0.057(6) 0.057(6) 0.051(5) 0.027(5) 0.008(5) 0.016(5)
C15 0.023(5) 0.063(6) 0.080(7) -0.021(5) 0.010(4) 0.019(4)
C21 0.036(4) 0.044(5) 0.088(7) 0.015(5) -0.017(5) 0.002(4)
C22 0.026(4) 0.032(4) 0.070(5) -0.002(4) -0.010(4) -0.004(3)
C23 0.023(3) 0.037(4) 0.111(9) 0.013(6) -0.006(6) -0.012(3)
C24 0.039(4) 0.083(7) 0.072(5) 0.016(6) 0.033(4) 0.007(5)
C25 0.033(4) 0.039(4) 0.056(5) 0.004(5) 0.010(5) 0.006(3)

loop_
_atom_type_symbol
_atom_type_description
_atom_type_scat_dispersion_real
_atom_type_scat_dispersion_imag
_atom_type_scat_source
C C 0.0033 0.0016 'International Tables Vol C Tables 4.2.6.8 and 6.1.1.4'
H H 0.0000 0.0000 'International Tables Vol C Tables 4.2.6.8 and 6.1.1.4'
P P 0.1023 0.0942 'International Tables Vol C Tables 4.2.6.8 and 6.1.1.4'
Fe Fe 0.3463 0.8444 'International Tables Vol C Tables 4.2.6.8 and 6.1.1.4'

loop_
_geom_angle_atom_site_label_1
_geom_angle_atom_site_label_2
_geom_angle_atom_site_label_3
_geom_angle
_geom_angle_site_symmetry_1
_geom_angle_site_symmetry_3
C13 Fe1 C11 71.3(4) . .
C13 Fe1 C15 67.4(5) . .
C11 Fe1 C15 43.5(4) . .
C13 Fe1 C23 121.1(4) . .
C11 Fe1 C23 160.1(5) . .
C15 Fe1 C23 123.2(4) . .
C13 Fe1 C12 41.4(4) . .
C11 Fe1 C12 39.3(3) . .
C15 Fe1 C12 65.6(5) . .
C23 Fe1 C12 159.4(4) . .
C13 Fe1 C25 129.2(4) . .
C11 Fe1 C25 118.1(4) . .
C15 Fe1 C25 154.9(4) . .
C23 Fe1 C25 68.0(3) . .
C12 Fe1 C25 112.5(5) . .
C13 Fe1 C22 154.4(4) . .
C11 Fe1 C22 120.6(4) . .
C15 Fe1 C22 104.5(4) . .
C23 Fe1 C22 41.5(5) . .
C12 Fe1 C22 159.0(3) . .
C25 Fe1 C22 68.1(4) . .
C13 Fe1 C24 110.7(4) . .
C11 Fe1 C24 154.9(5) . .
C15 Fe1 C24 161.4(5) . .
C23 Fe1 C24 40.5(5) . .
C12 Fe1 C24 126.2(5) . .
C25 Fe1 C24 40.4(4) . .
C22 Fe1 C24 68.9(4) . .
C13 Fe1 C14 39.9(4) . .
C11 Fe1 C14 71.1(6) . .
C15 Fe1 C14 39.3(4) . .
C23 Fe1 C14 107.7(4) . .
C12 Fe1 C14 66.3(5) . .
C25 Fe1 C14 165.3(4) . .
C22 Fe1 C14 118.6(4) . .
C24 Fe1 C14 127.4(5) . .
C13 Fe1 C21 164.5(4) . .
C11 Fe1 C21 103.9(4) . .
C15 Fe1 C21 119.7(4) . .
C23 Fe1 C21 68.0(4) . .
C12 Fe1 C21 126.4(4) . .
C25 Fe1 C21 39.3(4) . .
C22 Fe1 C21 40.6(3) . .
C24 Fe1 C21 67.2(4) . .
C14 Fe1 C21 153.7(4) . .
C11 P1 P1 101.4(4) . 3
C11 P1 P1 104.2(4) . 4
P1 P1 P1 84.38(7) 3 4
C12 P2 P2 97.3(7) . 3_554
C12 P2 P2 111.0(6) . 4_554
P2 P2 P2 84.7(2) 3_554 4_554
C12 C11 C15 100.6(12) . .
C12 C11 P1 133.7(12) . .
C15 C11 P1 124.6(8) . .
C12 C11 Fe1 71.4(7) . .
C15 C11 Fe1 69.0(5) . .
P1 C11 Fe1 130.5(7) . .
C12 C11 H11 129.7 . .
C15 C11 H11 129.7 . .
P1 C11 H11 9.8 . .
Fe1 C11 H11 122.1 . .
C11 C12 C13 113.8(14) . .
C11 C12 P2 136.3(11) . .
C13 C12 P2 105.1(7) . .
C11 C12 Fe1 69.3(7) . .
C13 C12 Fe1 67.6(6) . .
P2 C12 Fe1 148.3(8) . .
C11 C12 H12 123.1 . .
C13 C12 H12 123.1 . .
P2 C12 H12 25.9 . .
Fe1 C12 H12 132.2 . .
C12 C13 C14 105.4(9) . .
C12 C13 Fe1 71.0(5) . .
C14 C13 Fe1 71.8(6) . .
C12 C13 H13 127.3 . .
C14 C13 H13 127.3 . .
Fe1 C13 H13 121.7 . .
C15 C14 C13 108.9(10) . .
C15 C14 Fe1 70.1(6) . .
C13 C14 Fe1 68.3(6) . .
C15 C14 H14 125.5 . .
C13 C14 H14 125.5 . .
Fe1 C14 H14 127.7 . .
C14 C15 C11 110.1(10) . .
C14 C15 Fe1 70.6(6) . .
C11 C15 Fe1 67.5(6) . .
C14 C15 H15 124.9 . .
C11 C15 H15 124.9 . .
Fe1 C15 H15 128.7 . .
C25 C21 C22 109.4(9) . .
C25 C21 Fe1 68.6(5) . .
C22 C21 Fe1 70.3(5) . .
C25 C21 H21 125.3 . .
C22 C21 H21 125.3 . .
Fe1 C21 H21 127.4 . .
C23 C22 C21 104.4(8) . .
C23 C22 Fe1 67.3(5) . .
C21 C22 Fe1 69.0(5) . .
C23 C22 H22 127.8 . .
C21 C22 H22 127.8 . .
Fe1 C22 H22 127.4 . .
C22 C23 C24 107.5(8) . .
C22 C23 Fe1 71.2(5) . .
C24 C23 Fe1 67.5(5) . .
C22 C23 H23 126.3 . .
C24 C23 H23 126.3 . .
Fe1 C23 H23 126.6 . .
C23 C24 C25 110.0(8) . .
C23 C24 Fe1 72.0(5) . .
C25 C24 Fe1 71.8(5) . .
C23 C24 H24 125.0 . .
C25 C24 H24 125.0 . .
Fe1 C24 H24 122.8 . .
C21 C25 C24 108.6(8) . .
C21 C25 Fe1 72.1(5) . .
C24 C25 Fe1 67.9(5) . .
C21 C25 H25 125.7 . .
C24 C25 H25 125.7 . .
Fe1 C25 H25 125.9 . .

loop_
_geom_bond_atom_site_label_1
_geom_bond_atom_site_label_2
_geom_bond_distance
_geom_bond_site_symmetry_2
Fe1 C13 1.988(9) .
Fe1 C11 2.007(9) .
Fe1 C15 2.028(9) .
Fe1 C23 2.054(8) .
Fe1 C12 2.033(10) .
Fe1 C25 2.046(7) .
Fe1 C22 2.107(9) .
Fe1 C24 1.995(8) .
Fe1 C14 2.034(9) .
Fe1 C21 2.090(9) .
P1 C11 1.777(11) .
P1 P1 2.230(4) 3
P1 P1 2.230(4) 4
P2 C12 1.625(12) .
P2 P2 2.228(10) 3_554
P2 P2 2.228(10) 4_554
C11 C12 1.360(12) .
C11 C15 1.497(15) .
C11 H11 0.9500 .
C12 C13 1.422(15) .
C12 H12 0.9500 .
C13 C14 1.373(15) .
C13 H13 0.9500 .
C14 C15 1.366(13) .
C14 H14 0.9500 .
C15 H15 0.9500 .
C21 C25 1.391(15) .
C21 C22 1.458(11) .
C21 H21 0.9500 .
C22 C23 1.476(17) .
C22 H22 0.9500 .
C23 C24 1.403(15) .
C23 H23 0.9500 .
C24 C25 1.394(13) .
C24 H24 0.9500 .
C25 H25 0.9500 .
